data_4086827
loop_
_publ_author_name
'Agnew, Douglas W.'
'Moore, Curtis E.'
'Rheingold, Arnold L.'
'Figueroa, Joshua S.'

_publ_section_title
;
 Controlled cis Labilization of CO from Manganese(I) Mixed
 Carbonyl/Isocyanide Complexes: An Entry Point to Coordinatively
 Unsaturated Metallo-Lewis Acids
;
_journal_issue 2
_journal_name_full Organometallics
_journal_page_first 363
_journal_paper_doi 10.1021/acs.organomet.6b00792
_journal_volume 36
_journal_year 2017
_chemical_formula_moiety 'C71 H79 Mn N2 O4, C3 H3'
_chemical_formula_sum 'C74 H82 Mn N2 O4'
_chemical_formula_weight 1118.35
_chemical_name_common Mn(k2-benzoate)CO2(CNArDipp2)2
_space_group_crystal_system monoclinic
_space_group_IT_number 15
_space_group_name_Hall '-C 2yc'
_space_group_name_H-M_alt 'C 1 2/c 1'
_symmetry_space_group_name_Hall '-C 2yc'
_symmetry_space_group_name_H-M 'C 1 2/c 1'
_atom_sites_solution_hydrogens geom
_audit_creation_date 2016-10-09
_audit_creation_method
;
Olex2 1.2
(compiled 2016.02.19 svn.r3266 for OlexSys, GUI svn.r5155)
;
_cell_angle_alpha 90
_cell_angle_beta 104.9100(10)
_cell_angle_gamma 90
_cell_formula_units_Z 8
_cell_length_a 46.2914(10)
_cell_length_b 16.5737(4)
_cell_length_c 16.9876(4)
_cell_measurement_reflns_used 9659
_cell_measurement_temperature 100
_cell_measurement_theta_max 25.29
_cell_measurement_theta_min 2.41
_cell_volume 12594.4(5)
_computing_cell_refinement 'SAINT v8.34A (Bruker, 2013)'
_computing_data_collection 'APEX2 v2013.6-2 (Bruker, 2013)'
_computing_data_reduction 'SAINT v8.34A (Bruker, 2013)'
_computing_molecular_graphics 'Olex2 (Dolomanov et al., 2009)'
_computing_publication_material 'Olex2 (Dolomanov et al., 2009)'
_computing_structure_refinement 'ShelXL (Sheldrick, 2015)'
_computing_structure_solution 'ShelXT (Sheldrick, 2015)'
_diffrn_ambient_temperature 100.0
_diffrn_detector_area_resol_mean 7.9
_diffrn_detector_type 'CCD Area Detector'
_diffrn_measured_fraction_theta_full 0.999
_diffrn_measured_fraction_theta_max 0.998
_diffrn_measurement_device 'Kappa Four-Circle Diffractometer'
_diffrn_measurement_device_type 'Bruker APEX-II CCD'
_diffrn_measurement_method '\f and \w scans'
_diffrn_radiation_type MoK\a
_diffrn_radiation_wavelength 0.71073
_diffrn_reflns_av_R_equivalents 0.0456
_diffrn_reflns_av_unetI/netI 0.0546
_diffrn_reflns_Laue_measured_fraction_full 0.999
_diffrn_reflns_Laue_measured_fraction_max 0.998
_diffrn_reflns_limit_h_max 53
_diffrn_reflns_limit_h_min -55
_diffrn_reflns_limit_k_max 19
_diffrn_reflns_limit_k_min -19
_diffrn_reflns_limit_l_max 20
_diffrn_reflns_limit_l_min -20
_diffrn_reflns_number 41563
_diffrn_reflns_point_group_measured_fraction_full 0.999
_diffrn_reflns_point_group_measured_fraction_max 0.998
_diffrn_reflns_theta_full 25.242
_diffrn_reflns_theta_max 25.328
_diffrn_reflns_theta_min 1.310
_diffrn_standards_number 0
_exptl_absorpt_coefficient_mu 0.260
_exptl_absorpt_correction_T_max 0.4901
_exptl_absorpt_correction_T_min 0.4545
_exptl_absorpt_correction_type multi-scan
_exptl_absorpt_process_details
;
SADABS-2016/2 (Bruker,2016/2) was used for absorption correction.
wR2(int) was 0.1161 before and 0.0461 after correction.
The Ratio of minimum to maximum transmission is 0.9274.
The \l/2 correction factor is Not present.
;
_exptl_crystal_colour yellow
_exptl_crystal_colour_primary yellow
_exptl_crystal_density_diffrn 1.180
_exptl_crystal_description plate
_exptl_crystal_F_000 4776
_exptl_crystal_recrystallization_method 'Grown from benzene/Et2O mixture at room temperature over 24 h'
_exptl_crystal_size_max 0.3
_exptl_crystal_size_mid 0.2
_exptl_crystal_size_min 0.08
_refine_diff_density_max 0.417
_refine_diff_density_min -0.359
_refine_diff_density_rms 0.049
_refine_ls_extinction_method none
_refine_ls_goodness_of_fit_ref 1.015
_refine_ls_hydrogen_treatment constr
_refine_ls_matrix_type full
_refine_ls_number_parameters 746
_refine_ls_number_reflns 11494
_refine_ls_number_restraints 0
_refine_ls_restrained_S_all 1.015
_refine_ls_R_factor_all 0.0703
_refine_ls_R_factor_gt 0.0439
_refine_ls_shift/su_max 0.001
_refine_ls_shift/su_mean 0.000
_refine_ls_structure_factor_coef Fsqd
_refine_ls_weighting_details 'w=1/[\s^2^(Fo^2^)+(0.0340P)^2^+15.8120P] where P=(Fo^2^+2Fc^2^)/3'
_refine_ls_weighting_scheme calc
_refine_ls_wR_factor_gt 0.0910
_refine_ls_wR_factor_ref 0.1002
_reflns_Friedel_coverage 0.000
_reflns_number_gt 8503
_reflns_number_total 11494
_reflns_threshold_expression 'I > 2\s(I)'
_cod_data_source_file om6b00792_si_002.cif
_cod_data_source_block jfig1408
_cod_depositor_comments 'Adding full bibliography for 4086816--4086827.cif.'
_cod_database_code 4086827
_shelx_space_group_comment
;
The symmetry employed for this shelxl refinement is uniquely defined
by the following loop, which should always be used as a source of
symmetry information in preference to the above space-group names.
They are only intended as comments.
;
_olex2_refinement_description
;
1. Fixed Uiso
 At 1.2 times of:
  All C(H) groups
 At 1.5 times of:
  All C(H,H,H) groups
2.a Ternary CH refined with riding coordinates:
 C57(H57), C69(H69), C66(H66), C54(H54), C28(H28), C24(H24), C39(H39), C36(H36)
2.b Aromatic/amide H refined with riding coordinates:
 C46(H46), C44(H44), C45(H45), C51(H51), C50(H50), C16(H16), C15(H15),
 C14(H14), C64(H64), C22(H22), C21(H21), C62(H62), C52(H52), C20(H20), C34(H34),
  C63(H63), C32(H32), C33(H33), C11(H11), C10(H10), C1S(H1S), C7(H7), C2S(H2S),
 C3S(H3S), C8(H8), C9(H9)
2.c Idealised Me refined as rotating group:
 C67(H67A,H67B,H67C), C59(H59A,H59B,H59C), C58(H58A,H58B,H58C), C25(H25A,H25B,
 H25C), C68(H68A,H68B,H68C), C27(H27A,H27B,H27C), C71(H71A,H71B,H71C), C70(H70A,
 H70B,H70C), C37(H37A,H37B,H37C), C26(H26A,H26B,H26C), C41(H41A,H41B,H41C),
 C55(H55A,H55B,H55C), C40(H40A,H40B,H40C), C38(H38A,H38B,H38C), C29(H29A,H29B,
 H29C), C56(H56A,H56B,H56C)
;
_shelx_shelxl_version_number 2014/7
_olex2_submission_original_sample_id JFig1408
_olex2_submission_special_instructions 'No special instructions were received'

loop_
_space_group_symop_operation_xyz
'x, y, z'
'-x, y, -z+1/2'
'x+1/2, y+1/2, z'
'-x+1/2, y+1/2, -z+1/2'
'-x, -y, -z'
'x, -y, z-1/2'
'-x+1/2, -y+1/2, -z'
'x+1/2, -y+1/2, z-1/2'

loop_
_atom_site_label
_atom_site_type_symbol
_atom_site_fract_x
_atom_site_fract_y
_atom_site_fract_z
_atom_site_U_iso_or_equiv
_atom_site_adp_type
_atom_site_occupancy
_atom_site_site_symmetry_order
_atom_site_calc_flag
_atom_site_refinement_flags_posn
Mn1 Mn 0.35756(2) 0.25973(2) 0.43622(2) 0.01619(9) Uani 1 1 d .
O4 O 0.39233(3) 0.31897(9) 0.40427(8) 0.0205(3) Uani 1 1 d .
O3 O 0.40119(3) 0.22745(9) 0.49981(8) 0.0210(3) Uani 1 1 d .
O1 O 0.31568(3) 0.16364(10) 0.50209(9) 0.0277(4) Uani 1 1 d .
O2 O 0.30468(3) 0.33501(10) 0.32567(10) 0.0318(4) Uani 1 1 d .
N2 N 0.35968(4) 0.38676(11) 0.57067(10) 0.0161(4) Uani 1 1 d .
N1 N 0.36088(4) 0.12996(10) 0.30793(10) 0.0154(4) Uani 1 1 d .
C12 C 0.36138(4) 0.07119(12) 0.24915(12) 0.0154(5) Uani 1 1 d .
C13 C 0.38836(4) 0.03234(12) 0.25116(12) 0.0159(5) Uani 1 1 d .
C46 C 0.33689(5) 0.51232(13) 0.72208(12) 0.0186(5) Uani 1 1 d .
H46 H 0.3203 0.5199 0.7445 0.022 Uiso 1 1 calc R
C44 C 0.38651(5) 0.54904(13) 0.71758(12) 0.0187(5) Uani 1 1 d .
H44 H 0.4037 0.5819 0.7367 0.022 Uiso 1 1 calc R
C48 C 0.30876(4) 0.40035(13) 0.63539(12) 0.0167(5) Uani 1 1 d .
C60 C 0.41351(4) 0.47893(13) 0.62681(12) 0.0170(5) Uani 1 1 d .
C18 C 0.30662(4) 0.09838(13) 0.19018(12) 0.0172(5) Uani 1 1 d .
C42 C 0.36038(4) 0.44513(12) 0.63074(12) 0.0150(4) Uani 1 1 d .
C45 C 0.36224(5) 0.55964(13) 0.74966(12) 0.0202(5) Uani 1 1 d .
H45 H 0.3629 0.5992 0.7905 0.024 Uiso 1 1 calc R
C17 C 0.33477(4) 0.05375(13) 0.19053(12) 0.0162(5) Uani 1 1 d .
C30 C 0.41702(4) 0.05212(13) 0.31319(12) 0.0176(5) Uani 1 1 d .
C19 C 0.30062(5) 0.17164(13) 0.14735(13) 0.0209(5) Uani 1 1 d .
C47 C 0.33537(4) 0.45400(12) 0.66224(12) 0.0163(5) Uani 1 1 d .
C5 C 0.41103(5) 0.27800(13) 0.45676(13) 0.0208(5) Uani 1 1 d .
C51 C 0.25926(5) 0.30125(15) 0.58897(14) 0.0271(6) Uani 1 1 d .
H51 H 0.2422 0.2674 0.5735 0.033 Uiso 1 1 calc R
C43 C 0.38639(4) 0.49137(13) 0.65779(12) 0.0163(5) Uani 1 1 d .
C1 C 0.35951(4) 0.17887(13) 0.35640(13) 0.0164(5) Uani 1 1 d .
C35 C 0.42397(5) 0.01228(13) 0.38847(13) 0.0223(5) Uani 1 1 d .
C23 C 0.28708(5) 0.06742(13) 0.23383(13) 0.0213(5) Uani 1 1 d .
C50 C 0.28380(5) 0.27594(14) 0.64869(13) 0.0243(5) Uani 1 1 d .
H50 H 0.2836 0.2245 0.6732 0.029 Uiso 1 1 calc R
C2 C 0.35884(4) 0.33950(13) 0.51921(13) 0.0163(5) Uani 1 1 d .
C3 C 0.33241(5) 0.20024(13) 0.47655(12) 0.0186(5) Uani 1 1 d .
C16 C 0.33572(5) -0.00490(13) 0.13283(13) 0.0199(5) Uani 1 1 d .
H16 H 0.3180 -0.0179 0.0922 0.024 Uiso 1 1 calc R
C61 C 0.43548(5) 0.42433(13) 0.66782(13) 0.0211(5) Uani 1 1 d .
C15 C 0.36215(5) -0.04470(13) 0.13373(13) 0.0210(5) Uani 1 1 d .
H15 H 0.3624 -0.0848 0.0940 0.025 Uiso 1 1 calc R
C14 C 0.38808(5) -0.02615(13) 0.19244(12) 0.0189(5) Uani 1 1 d .
H14 H 0.4060 -0.0540 0.1926 0.023 Uiso 1 1 calc R
C57 C 0.33565(5) 0.29624(14) 0.74016(13) 0.0217(5) Uani 1 1 d .
H57 H 0.3504 0.3414 0.7528 0.026 Uiso 1 1 calc R
C53 C 0.28398(5) 0.42624(13) 0.57338(13) 0.0206(5) Uani 1 1 d .
C64 C 0.44433(5) 0.51589(14) 0.53848(14) 0.0252(5) Uani 1 1 d .
H64 H 0.4474 0.5461 0.4938 0.030 Uiso 1 1 calc R
C22 C 0.26205(5) 0.11307(15) 0.23606(14) 0.0272(5) Uani 1 1 d .
H22 H 0.2487 0.0937 0.2658 0.033 Uiso 1 1 calc R
C31 C 0.43705(5) 0.10717(13) 0.29303(13) 0.0212(5) Uani 1 1 d .
C69 C 0.43104(5) 0.37263(15) 0.73752(14) 0.0291(6) Uani 1 1 d .
H69 H 0.4095 0.3769 0.7380 0.035 Uiso 1 1 calc R
C65 C 0.41747(5) 0.52405(13) 0.56036(13) 0.0200(5) Uani 1 1 d .
C21 C 0.25638(5) 0.18608(15) 0.19580(14) 0.0295(6) Uani 1 1 d .
H21 H 0.2394 0.2168 0.1988 0.035 Uiso 1 1 calc R
C66 C 0.39289(5) 0.57793(14) 0.51139(13) 0.0239(5) Uani 1 1 d .
H66 H 0.3771 0.5825 0.5417 0.029 Uiso 1 1 calc R
C62 C 0.46196(5) 0.41931(15) 0.64400(14) 0.0270(5) Uani 1 1 d .
H62 H 0.4772 0.3837 0.6721 0.032 Uiso 1 1 calc R
C52 C 0.25927(5) 0.37488(15) 0.55161(13) 0.0251(5) Uani 1 1 d .
H52 H 0.2422 0.3911 0.5104 0.030 Uiso 1 1 calc R
C6 C 0.44371(5) 0.28928(15) 0.46621(14) 0.0263(5) Uani 1 1 d .
C54 C 0.28434(5) 0.50666(14) 0.53079(13) 0.0262(5) Uani 1 1 d .
H54 H 0.2987 0.5424 0.5695 0.031 Uiso 1 1 calc R
C4 C 0.32551(5) 0.30564(13) 0.36895(13) 0.0209(5) Uani 1 1 d .
C20 C 0.27519(5) 0.21463(14) 0.15136(13) 0.0251(5) Uani 1 1 d .
H20 H 0.2708 0.2644 0.1230 0.030 Uiso 1 1 calc R
C34 C 0.45177(5) 0.02726(14) 0.44290(13) 0.0268(5) Uani 1 1 d .
H34 H 0.4570 0.0004 0.4940 0.032 Uiso 1 1 calc R
C63 C 0.46649(5) 0.46493(14) 0.58035(14) 0.0273(6) Uani 1 1 d .
H63 H 0.4849 0.4612 0.5654 0.033 Uiso 1 1 calc R
C32 C 0.46436(5) 0.12074(15) 0.34946(14) 0.0278(6) Uani 1 1 d .
H32 H 0.4781 0.1580 0.3371 0.033 Uiso 1 1 calc R
C28 C 0.32103(5) 0.20464(14) 0.09778(14) 0.0276(5) Uani 1 1 d .
H28 H 0.3375 0.1648 0.1003 0.033 Uiso 1 1 calc R
C67 C 0.40375(6) 0.66302(14) 0.49942(15) 0.0324(6) Uani 1 1 d .
H67A H 0.4155 0.6842 0.5518 0.049 Uiso 1 1 calc GR
H67B H 0.3865 0.6982 0.4779 0.049 Uiso 1 1 calc GR
H67C H 0.4163 0.6613 0.4609 0.049 Uiso 1 1 calc GR
C24 C 0.29309(5) -0.01259(14) 0.27921(14) 0.0270(5) Uani 1 1 d .
H24 H 0.3079 -0.0429 0.2569 0.032 Uiso 1 1 calc R
C49 C 0.30898(5) 0.32513(13) 0.67347(13) 0.0201(5) Uani 1 1 d .
C33 C 0.47158(5) 0.08066(15) 0.42305(14) 0.0281(6) Uani 1 1 d .
H33 H 0.4904 0.0900 0.4604 0.034 Uiso 1 1 calc R
C39 C 0.42926(5) 0.15304(14) 0.21262(13) 0.0258(5) Uani 1 1 d .
H39 H 0.4121 0.1246 0.1752 0.031 Uiso 1 1 calc R
C59 C 0.32697(5) 0.27494(15) 0.81878(14) 0.0303(6) Uani 1 1 d .
H59A H 0.3170 0.3212 0.8362 0.045 Uiso 1 1 calc GR
H59B H 0.3450 0.2614 0.8614 0.045 Uiso 1 1 calc GR
H59C H 0.3134 0.2286 0.8090 0.045 Uiso 1 1 calc GR
C36 C 0.40281(5) -0.04731(15) 0.41176(14) 0.0298(6) Uani 1 1 d .
H36 H 0.3839 -0.0470 0.3672 0.036 Uiso 1 1 calc R
C11 C 0.46446(5) 0.24852(15) 0.52670(15) 0.0300(6) Uani 1 1 d .
H11 H 0.4580 0.2140 0.5634 0.036 Uiso 1 1 calc R
C58 C 0.35101(5) 0.22442(15) 0.71190(15) 0.0341(6) Uani 1 1 d .
H58A H 0.3368 0.1796 0.6975 0.051 Uiso 1 1 calc GR
H58B H 0.3681 0.2076 0.7559 0.051 Uiso 1 1 calc GR
H58C H 0.3579 0.2400 0.6641 0.051 Uiso 1 1 calc GR
C10 C 0.49486(5) 0.25870(16) 0.53318(17) 0.0388(7) Uani 1 1 d .
H10 H 0.5092 0.2319 0.5752 0.047 Uiso 1 1 calc R
C1S C 0.50165(6) -0.08351(15) 0.33189(15) 0.0356(6) Uani 1 1 d .
H1S H 0.5027 -0.0833 0.3885 0.043 Uiso 1 1 calc R
C7 C 0.45341(5) 0.34054(15) 0.41344(15) 0.0330(6) Uani 1 1 d .
H7 H 0.4392 0.3699 0.3734 0.040 Uiso 1 1 calc R
C25 C 0.30719(6) 0.00109(16) 0.36978(15) 0.0376(6) Uani 1 1 d .
H25A H 0.3260 0.0306 0.3768 0.056 Uiso 1 1 calc GR
H25B H 0.3111 -0.0511 0.3976 0.056 Uiso 1 1 calc GR
H25C H 0.2935 0.0325 0.3931 0.056 Uiso 1 1 calc GR
C68 C 0.37868(5) 0.53989(15) 0.42829(14) 0.0323(6) Uani 1 1 d .
H68A H 0.3935 0.5372 0.3963 0.048 Uiso 1 1 calc GR
H68B H 0.3617 0.5728 0.3993 0.048 Uiso 1 1 calc GR
H68C H 0.3717 0.4853 0.4361 0.048 Uiso 1 1 calc GR
C27 C 0.33505(6) 0.28409(16) 0.13288(17) 0.0460(7) Uani 1 1 d .
H27A H 0.3193 0.3238 0.1316 0.069 Uiso 1 1 calc GR
H27B H 0.3483 0.3038 0.1004 0.069 Uiso 1 1 calc GR
H27C H 0.3466 0.2758 0.1893 0.069 Uiso 1 1 calc GR
C2S C 0.52749(6) -0.08379(16) 0.30617(16) 0.0377(6) Uani 1 1 d .
H2S H 0.5464 -0.0841 0.3448 0.045 Uiso 1 1 calc R
C3S C 0.52579(6) -0.08357(16) 0.22434(16) 0.0382(7) Uani 1 1 d .
H3S H 0.5436 -0.0835 0.2063 0.046 Uiso 1 1 calc R
C8 C 0.48366(6) 0.34922(17) 0.41872(17) 0.0416(7) Uani 1 1 d .
H8 H 0.4902 0.3832 0.3817 0.050 Uiso 1 1 calc R
C71 C 0.44966(6) 0.40399(19) 0.81885(14) 0.0436(7) Uani 1 1 d .
H71A H 0.4709 0.4027 0.8194 0.065 Uiso 1 1 calc GR
H71B H 0.4464 0.3699 0.8629 0.065 Uiso 1 1 calc GR
H71C H 0.4438 0.4596 0.8268 0.065 Uiso 1 1 calc GR
C9 C 0.50417(6) 0.30756(17) 0.47878(18) 0.0424(7) Uani 1 1 d .
H9 H 0.5249 0.3127 0.4825 0.051 Uiso 1 1 calc R
C70 C 0.43768(7) 0.28393(17) 0.72644(18) 0.0478(8) Uani 1 1 d .
H70A H 0.4261 0.2657 0.6726 0.072 Uiso 1 1 calc GR
H70B H 0.4321 0.2519 0.7687 0.072 Uiso 1 1 calc GR
H70C H 0.4591 0.2771 0.7309 0.072 Uiso 1 1 calc GR
C37 C 0.41524(7) -0.13273(16) 0.41796(17) 0.0459(7) Uani 1 1 d .
H37A H 0.4181 -0.1492 0.3651 0.069 Uiso 1 1 calc GR
H37B H 0.4012 -0.1696 0.4338 0.069 Uiso 1 1 calc GR
H37C H 0.4345 -0.1344 0.4590 0.069 Uiso 1 1 calc GR
C26 C 0.26520(6) -0.06522(16) 0.26679(16) 0.0398(7) Uani 1 1 d .
H26A H 0.2502 -0.0373 0.2884 0.060 Uiso 1 1 calc GR
H26B H 0.2705 -0.1165 0.2955 0.060 Uiso 1 1 calc GR
H26C H 0.2570 -0.0756 0.2085 0.060 Uiso 1 1 calc GR
C41 C 0.45477(6) 0.15514(17) 0.17096(16) 0.0401(7) Uani 1 1 d .
H41A H 0.4715 0.1861 0.2045 0.060 Uiso 1 1 calc GR
H41B H 0.4479 0.1808 0.1174 0.060 Uiso 1 1 calc GR
H41C H 0.4613 0.0999 0.1642 0.060 Uiso 1 1 calc GR
C55 C 0.29581(7) 0.49785(19) 0.45533(18) 0.0540(9) Uani 1 1 d .
H55A H 0.3164 0.4775 0.4708 0.081 Uiso 1 1 calc GR
H55B H 0.2954 0.5505 0.4288 0.081 Uiso 1 1 calc GR
H55C H 0.2831 0.4598 0.4176 0.081 Uiso 1 1 calc GR
C40 C 0.41901(7) 0.23823(18) 0.22493(17) 0.0516(8) Uani 1 1 d .
H40A H 0.4035 0.2361 0.2549 0.077 Uiso 1 1 calc GR
H40B H 0.4108 0.2637 0.1718 0.077 Uiso 1 1 calc GR
H40C H 0.4360 0.2698 0.2561 0.077 Uiso 1 1 calc GR
C38 C 0.39490(6) -0.02226(18) 0.49015(15) 0.0435(7) Uani 1 1 d .
H38A H 0.4128 -0.0247 0.5357 0.065 Uiso 1 1 calc GR
H38B H 0.3797 -0.0590 0.5006 0.065 Uiso 1 1 calc GR
H38C H 0.3871 0.0330 0.4844 0.065 Uiso 1 1 calc GR
C29 C 0.30415(6) 0.21621(19) 0.00812(15) 0.0499(8) Uani 1 1 d .
H29A H 0.2958 0.1644 -0.0149 0.075 Uiso 1 1 calc GR
H29B H 0.3179 0.2365 -0.0224 0.075 Uiso 1 1 calc GR
H29C H 0.2879 0.2551 0.0043 0.075 Uiso 1 1 calc GR
C56 C 0.25431(6) 0.54985(18) 0.50859(18) 0.0492(8) Uani 1 1 d .
H56A H 0.2400 0.5185 0.4673 0.074 Uiso 1 1 calc GR
H56B H 0.2568 0.6035 0.4869 0.074 Uiso 1 1 calc GR
H56C H 0.2468 0.5553 0.5573 0.074 Uiso 1 1 calc GR

loop_
_atom_site_aniso_label
_atom_site_aniso_U_11
_atom_site_aniso_U_22
_atom_site_aniso_U_33
_atom_site_aniso_U_23
_atom_site_aniso_U_13
_atom_site_aniso_U_12
Mn1 0.01685(17) 0.01645(19) 0.01549(17) -0.00249(14) 0.00455(12) -0.00082(14)
O4 0.0205(8) 0.0204(9) 0.0201(8) -0.0001(7) 0.0044(6) -0.0008(7)
O3 0.0206(8) 0.0205(9) 0.0209(8) -0.0007(7) 0.0034(6) 0.0004(6)
O1 0.0255(9) 0.0294(10) 0.0280(9) 0.0045(8) 0.0066(7) -0.0051(7)
O2 0.0292(9) 0.0330(10) 0.0292(9) 0.0027(8) -0.0001(8) 0.0074(8)
N2 0.0150(9) 0.0171(10) 0.0163(9) -0.0013(8) 0.0042(7) -0.0020(7)
N1 0.0155(9) 0.0157(10) 0.0152(9) -0.0009(8) 0.0042(7) -0.0015(7)
C12 0.0197(11) 0.0141(12) 0.0138(10) -0.0023(9) 0.0069(8) -0.0025(9)
C13 0.0188(11) 0.0144(12) 0.0159(11) 0.0027(9) 0.0068(9) -0.0024(9)
C46 0.0199(11) 0.0201(13) 0.0167(11) 0.0013(9) 0.0063(9) 0.0036(9)
C44 0.0209(11) 0.0172(12) 0.0164(11) -0.0001(9) 0.0021(9) -0.0029(9)
C48 0.0165(11) 0.0184(12) 0.0165(11) -0.0039(9) 0.0067(8) -0.0002(9)
C60 0.0174(11) 0.0166(12) 0.0164(11) -0.0036(9) 0.0034(8) -0.0036(9)
C18 0.0160(11) 0.0189(12) 0.0157(11) -0.0049(9) 0.0021(8) -0.0012(9)
C42 0.0192(11) 0.0121(11) 0.0132(10) 0.0002(9) 0.0031(8) 0.0019(9)
C45 0.0270(12) 0.0167(12) 0.0159(11) -0.0025(9) 0.0038(9) 0.0009(10)
C17 0.0187(11) 0.0148(12) 0.0170(11) 0.0005(9) 0.0081(9) -0.0021(9)
C30 0.0187(11) 0.0174(12) 0.0171(11) -0.0038(9) 0.0055(9) 0.0036(9)
C19 0.0211(12) 0.0208(13) 0.0196(12) -0.0048(10) 0.0030(9) -0.0031(10)
C47 0.0196(11) 0.0134(12) 0.0153(11) 0.0013(9) 0.0033(8) 0.0016(9)
C5 0.0237(12) 0.0184(13) 0.0202(12) -0.0048(10) 0.0056(10) -0.0015(10)
C51 0.0223(12) 0.0313(15) 0.0283(13) -0.0091(11) 0.0074(10) -0.0098(10)
C43 0.0184(11) 0.0150(12) 0.0147(11) 0.0044(9) 0.0026(8) 0.0008(9)
C1 0.0129(11) 0.0171(12) 0.0192(11) 0.0046(10) 0.0038(8) -0.0018(9)
C35 0.0255(12) 0.0212(13) 0.0204(12) -0.0036(10) 0.0064(9) 0.0046(10)
C23 0.0221(12) 0.0215(13) 0.0205(12) -0.0051(10) 0.0056(9) -0.0015(10)
C50 0.0263(12) 0.0207(13) 0.0280(13) -0.0025(10) 0.0107(10) -0.0021(10)
C2 0.0123(10) 0.0177(12) 0.0190(11) 0.0034(10) 0.0042(8) -0.0026(9)
C3 0.0216(12) 0.0173(12) 0.0148(11) -0.0031(9) 0.0008(9) 0.0031(10)
C16 0.0203(12) 0.0198(13) 0.0193(11) -0.0030(10) 0.0045(9) -0.0065(9)
C61 0.0203(12) 0.0231(13) 0.0199(12) -0.0005(10) 0.0052(9) -0.0021(10)
C15 0.0260(12) 0.0193(13) 0.0208(12) -0.0065(10) 0.0114(10) -0.0037(10)
C14 0.0201(11) 0.0169(12) 0.0225(12) -0.0003(10) 0.0106(9) 0.0016(9)
C57 0.0210(12) 0.0192(13) 0.0255(12) 0.0033(10) 0.0069(9) -0.0006(9)
C53 0.0216(12) 0.0229(13) 0.0191(11) -0.0023(10) 0.0083(9) 0.0021(10)
C64 0.0282(13) 0.0259(14) 0.0239(12) 0.0022(10) 0.0110(10) -0.0038(10)
C22 0.0235(12) 0.0309(15) 0.0304(13) -0.0035(11) 0.0127(10) -0.0016(11)
C31 0.0211(12) 0.0199(13) 0.0227(12) -0.0045(10) 0.0059(9) -0.0003(10)
C69 0.0219(12) 0.0375(16) 0.0286(13) 0.0127(11) 0.0081(10) 0.0091(11)
C65 0.0240(12) 0.0169(12) 0.0186(11) -0.0030(9) 0.0046(9) -0.0043(9)
C21 0.0209(12) 0.0335(15) 0.0344(14) -0.0061(12) 0.0076(10) 0.0075(11)
C66 0.0273(12) 0.0250(14) 0.0217(12) 0.0071(10) 0.0103(10) 0.0025(10)
C62 0.0199(12) 0.0317(15) 0.0280(13) 0.0023(11) 0.0040(10) 0.0016(10)
C52 0.0185(12) 0.0342(15) 0.0209(12) -0.0009(11) 0.0018(9) -0.0006(10)
C6 0.0218(12) 0.0285(14) 0.0286(13) -0.0077(11) 0.0062(10) -0.0039(10)
C54 0.0249(12) 0.0261(14) 0.0240(12) 0.0030(11) -0.0003(10) -0.0001(10)
C4 0.0254(12) 0.0202(13) 0.0176(11) -0.0044(10) 0.0066(10) -0.0021(10)
C20 0.0255(12) 0.0213(13) 0.0260(13) -0.0007(10) 0.0021(10) 0.0036(10)
C34 0.0330(13) 0.0278(14) 0.0176(12) -0.0004(10) 0.0029(10) 0.0096(11)
C63 0.0208(12) 0.0321(15) 0.0316(13) -0.0036(11) 0.0115(10) -0.0024(10)
C32 0.0214(12) 0.0307(15) 0.0305(14) -0.0054(11) 0.0054(10) -0.0033(10)
C28 0.0286(13) 0.0195(13) 0.0358(14) 0.0055(11) 0.0105(11) 0.0000(10)
C67 0.0431(15) 0.0223(14) 0.0302(14) 0.0009(11) 0.0066(11) -0.0001(11)
C24 0.0267(13) 0.0256(14) 0.0328(13) 0.0025(11) 0.0155(10) 0.0008(10)
C49 0.0203(11) 0.0224(13) 0.0194(11) -0.0046(10) 0.0083(9) -0.0013(10)
C33 0.0205(12) 0.0315(15) 0.0279(13) -0.0073(11) -0.0017(10) 0.0041(11)
C39 0.0250(12) 0.0280(14) 0.0239(12) 0.0013(10) 0.0055(10) -0.0090(10)
C59 0.0270(13) 0.0375(16) 0.0258(13) 0.0034(11) 0.0056(10) -0.0020(11)
C36 0.0346(14) 0.0324(15) 0.0226(12) 0.0074(11) 0.0080(10) -0.0018(11)
C11 0.0237(12) 0.0266(14) 0.0374(14) -0.0060(12) 0.0036(10) 0.0002(11)
C58 0.0346(14) 0.0354(16) 0.0326(14) 0.0070(12) 0.0091(11) 0.0124(12)
C10 0.0235(13) 0.0350(16) 0.0536(17) -0.0111(14) 0.0019(12) 0.0005(12)
C1S 0.0432(16) 0.0379(17) 0.0265(13) -0.0036(12) 0.0106(12) 0.0038(12)
C7 0.0294(14) 0.0355(16) 0.0344(14) -0.0037(12) 0.0090(11) -0.0071(11)
C25 0.0372(15) 0.0367(17) 0.0365(15) 0.0109(13) 0.0048(12) -0.0086(12)
C68 0.0335(14) 0.0288(15) 0.0289(13) 0.0042(11) -0.0022(11) -0.0030(11)
C27 0.0511(17) 0.0378(18) 0.0488(17) 0.0017(14) 0.0126(14) -0.0198(14)
C2S 0.0307(14) 0.0430(17) 0.0372(15) 0.0038(13) 0.0046(11) -0.0059(12)
C3S 0.0322(14) 0.0460(18) 0.0397(16) 0.0011(13) 0.0153(12) -0.0099(12)
C8 0.0329(15) 0.0478(18) 0.0477(17) -0.0044(14) 0.0168(13) -0.0138(13)
C71 0.0373(15) 0.071(2) 0.0245(14) 0.0079(14) 0.0111(11) 0.0111(14)
C9 0.0232(14) 0.0447(18) 0.0607(19) -0.0159(15) 0.0137(13) -0.0087(13)
C70 0.0623(19) 0.0378(18) 0.0495(18) 0.0204(14) 0.0256(15) 0.0093(14)
C37 0.0647(19) 0.0284(16) 0.0472(17) 0.0049(13) 0.0196(15) -0.0054(14)
C26 0.0427(16) 0.0289(16) 0.0471(17) 0.0013(13) 0.0104(13) -0.0086(12)
C41 0.0436(16) 0.0446(18) 0.0368(15) 0.0035(13) 0.0188(13) 0.0034(13)
C55 0.0604(19) 0.056(2) 0.0565(19) 0.0319(16) 0.0349(16) 0.0284(16)
C40 0.072(2) 0.051(2) 0.0417(17) 0.0222(15) 0.0319(15) 0.0261(16)
C38 0.0533(18) 0.0495(19) 0.0350(15) 0.0046(13) 0.0247(13) -0.0007(14)
C29 0.0584(19) 0.064(2) 0.0310(15) -0.0030(14) 0.0180(14) -0.0205(16)
C56 0.0463(17) 0.0468(19) 0.063(2) 0.0222(16) 0.0298(15) 0.0204(14)

loop_
_atom_type_symbol
_atom_type_description
_atom_type_scat_dispersion_real
_atom_type_scat_dispersion_imag
_atom_type_scat_source
C C 0.0033 0.0016 'International Tables Vol C Tables 4.2.6.8 and 6.1.1.4'
H H 0.0000 0.0000 'International Tables Vol C Tables 4.2.6.8 and 6.1.1.4'
Mn Mn 0.3368 0.7283 'International Tables Vol C Tables 4.2.6.8 and 6.1.1.4'
N N 0.0061 0.0033 'International Tables Vol C Tables 4.2.6.8 and 6.1.1.4'
O O 0.0106 0.0060 'International Tables Vol C Tables 4.2.6.8 and 6.1.1.4'

loop_
_geom_angle_atom_site_label_1
_geom_angle_atom_site_label_2
_geom_angle_atom_site_label_3
_geom_angle
_geom_angle_site_symmetry_1
_geom_angle_site_symmetry_3
O4 Mn1 O3 63.04(6) . .
O4 Mn1 C5 31.48(6) . .
O3 Mn1 C5 31.56(6) . .
C1 Mn1 O4 87.99(7) . .
C1 Mn1 O3 88.38(7) . .
C1 Mn1 C5 87.54(8) . .
C2 Mn1 O4 89.24(7) . .
C2 Mn1 O3 87.36(7) . .
C2 Mn1 C5 88.33(8) . .
C2 Mn1 C1 175.63(8) . .
C3 Mn1 O4 170.30(8) . .
C3 Mn1 O3 107.27(8) . .
C3 Mn1 C5 138.83(8) . .
C3 Mn1 C1 92.25(9) . .
C3 Mn1 C2 89.91(9) . .
C3 Mn1 C4 87.97(9) . .
C4 Mn1 O4 101.72(8) . .
C4 Mn1 O3 164.75(8) . .
C4 Mn1 C5 133.20(9) . .
C4 Mn1 C1 91.58(9) . .
C4 Mn1 C2 92.29(9) . .
C5 O4 Mn1 89.87(13) . .
C5 O3 Mn1 88.61(12) . .
C2 N2 C42 178.4(2) . .
C1 N1 C12 177.93(19) . .
N1 C12 C17 118.54(18) . .
C13 C12 N1 118.82(17) . .
C13 C12 C17 122.63(18) . .
C12 C13 C30 122.60(18) . .
C14 C13 C12 117.44(18) . .
C14 C13 C30 119.96(18) . .
C45 C46 H46 119.4 . .
C45 C46 C47 121.20(19) . .
C47 C46 H46 119.4 . .
C45 C44 H44 119.2 . .
C45 C44 C43 121.6(2) . .
C43 C44 H44 119.2 . .
C53 C48 C47 119.73(19) . .
C49 C48 C47 118.74(18) . .
C49 C48 C53 121.53(19) . .
C61 C60 C43 118.73(18) . .
C65 C60 C43 120.30(19) . .
C65 C60 C61 120.90(19) . .
C19 C18 C17 118.98(18) . .
C23 C18 C17 119.68(19) . .
C23 C18 C19 121.33(19) . .
N2 C42 C47 118.95(18) . .
N2 C42 C43 118.27(17) . .
C43 C42 C47 122.78(19) . .
C46 C45 H45 120.1 . .
C44 C45 C46 119.9(2) . .
C44 C45 H45 120.1 . .
C12 C17 C18 120.42(18) . .
C16 C17 C12 117.68(19) . .
C16 C17 C18 121.89(18) . .
C35 C30 C13 119.42(19) . .
C35 C30 C31 121.18(19) . .
C31 C30 C13 119.32(18) . .
C18 C19 C28 121.96(19) . .
C20 C19 C18 118.2(2) . .
C20 C19 C28 119.8(2) . .
C46 C47 C48 121.31(18) . .
C46 C47 C42 117.41(19) . .
C42 C47 C48 121.22(18) . .
O4 C5 Mn1 58.64(11) . .
O4 C5 O3 118.47(19) . .
O4 C5 C6 119.9(2) . .
O3 C5 Mn1 59.83(10) . .
O3 C5 C6 121.6(2) . .
C6 C5 Mn1 177.98(16) . .
C50 C51 H51 119.6 . .
C52 C51 H51 119.6 . .
C52 C51 C50 120.8(2) . .
C44 C43 C60 120.31(18) . .
C44 C43 C42 117.14(18) . .
C42 C43 C60 122.52(18) . .
N1 C1 Mn1 179.57(18) . .
C30 C35 C36 122.28(19) . .
C34 C35 C30 118.4(2) . .
C34 C35 C36 119.3(2) . .
C18 C23 C24 121.74(19) . .
C22 C23 C18 118.0(2) . .
C22 C23 C24 120.3(2) . .
C51 C50 H50 119.7 . .
C51 C50 C49 120.7(2) . .
C49 C50 H50 119.7 . .
N2 C2 Mn1 178.72(18) . .
O1 C3 Mn1 178.18(19) . .
C17 C16 H16 119.6 . .
C15 C16 C17 120.86(19) . .
C15 C16 H16 119.6 . .
C60 C61 C69 121.61(19) . .
C62 C61 C60 118.3(2) . .
C62 C61 C69 120.0(2) . .
C16 C15 H15 119.9 . .
C14 C15 C16 120.1(2) . .
C14 C15 H15 119.9 . .
C13 C14 H14 119.4 . .
C15 C14 C13 121.27(19) . .
C15 C14 H14 119.4 . .
C49 C57 H57 107.7 . .
C49 C57 C59 112.14(18) . .
C49 C57 C58 111.44(18) . .
C59 C57 H57 107.7 . .
C58 C57 H57 107.7 . .
C58 C57 C59 110.04(19) . .
C48 C53 C54 121.11(19) . .
C52 C53 C48 117.8(2) . .
C52 C53 C54 121.13(19) . .
C65 C64 H64 119.4 . .
C63 C64 H64 119.4 . .
C63 C64 C65 121.3(2) . .
C23 C22 H22 119.5 . .
C21 C22 C23 121.0(2) . .
C21 C22 H22 119.5 . .
C30 C31 C39 121.60(18) . .
C32 C31 C30 118.4(2) . .
C32 C31 C39 120.0(2) . .
C61 C69 H69 107.6 . .
C61 C69 C71 110.9(2) . .
C61 C69 C70 112.1(2) . .
C71 C69 H69 107.6 . .
C71 C69 C70 110.9(2) . .
C70 C69 H69 107.6 . .
C60 C65 C66 121.32(19) . .
C64 C65 C60 118.2(2) . .
C64 C65 C66 120.42(19) . .
C22 C21 H21 119.8 . .
C20 C21 C22 120.5(2) . .
C20 C21 H21 119.8 . .
C65 C66 H66 107.9 . .
C65 C66 C67 112.99(19) . .
C65 C66 C68 110.32(19) . .
C67 C66 H66 107.9 . .
C67 C66 C68 109.59(18) . .
C68 C66 H66 107.9 . .
C61 C62 H62 119.4 . .
C63 C62 C61 121.3(2) . .
C63 C62 H62 119.4 . .
C51 C52 C53 121.0(2) . .
C51 C52 H52 119.5 . .
C53 C52 H52 119.5 . .
C11 C6 C5 120.5(2) . .
C11 C6 C7 119.9(2) . .
C7 C6 C5 119.6(2) . .
C53 C54 H54 107.1 . .
C53 C54 C56 114.2(2) . .
C55 C54 C53 111.6(2) . .
C55 C54 H54 107.1 . .
C55 C54 C56 109.4(2) . .
C56 C54 H54 107.1 . .
O2 C4 Mn1 179.6(2) . .
C19 C20 H20 119.5 . .
C21 C20 C19 120.9(2) . .
C21 C20 H20 119.5 . .
C35 C34 H34 119.7 . .
C33 C34 C35 120.6(2) . .
C33 C34 H34 119.7 . .
C64 C63 C62 119.9(2) . .
C64 C63 H63 120.1 . .
C62 C63 H63 120.1 . .
C31 C32 H32 119.6 . .
C33 C32 C31 120.7(2) . .
C33 C32 H32 119.6 . .
C19 C28 H28 108.2 . .
C19 C28 C27 111.0(2) . .
C19 C28 C29 111.38(19) . .
C27 C28 H28 108.2 . .
C27 C28 C29 109.8(2) . .
C29 C28 H28 108.2 . .
C66 C67 H67A 109.5 . .
C66 C67 H67B 109.5 . .
C66 C67 H67C 109.5 . .
H67A C67 H67B 109.5 . .
H67A C67 H67C 109.5 . .
H67B C67 H67C 109.5 . .
C23 C24 H24 107.4 . .
C23 C24 C25 110.86(19) . .
C23 C24 C26 112.92(19) . .
C25 C24 H24 107.4 . .
C25 C24 C26 110.57(19) . .
C26 C24 H24 107.4 . .
C48 C49 C57 122.07(19) . .
C50 C49 C48 118.2(2) . .
C50 C49 C57 119.7(2) . .
C34 C33 C32 120.7(2) . .
C34 C33 H33 119.7 . .
C32 C33 H33 119.7 . .
C31 C39 H39 107.5 . .
C31 C39 C41 113.22(19) . .
C41 C39 H39 107.5 . .
C40 C39 C31 110.51(19) . .
C40 C39 H39 107.5 . .
C40 C39 C41 110.4(2) . .
C57 C59 H59A 109.5 . .
C57 C59 H59B 109.5 . .
C57 C59 H59C 109.5 . .
H59A C59 H59B 109.5 . .
H59A C59 H59C 109.5 . .
H59B C59 H59C 109.5 . .
C35 C36 H36 107.4 . .
C35 C36 C37 111.5(2) . .
C35 C36 C38 111.5(2) . .
C37 C36 H36 107.4 . .
C37 C36 C38 111.3(2) . .
C38 C36 H36 107.4 . .
C6 C11 H11 120.3 . .
C6 C11 C10 119.5(2) . .
C10 C11 H11 120.3 . .
C57 C58 H58A 109.5 . .
C57 C58 H58B 109.5 . .
C57 C58 H58C 109.5 . .
H58A C58 H58B 109.5 . .
H58A C58 H58C 109.5 . .
H58B C58 H58C 109.5 . .
C11 C10 H10 119.9 . .
C9 C10 C11 120.1(2) . .
C9 C10 H10 119.9 . .
C2S C1S H1S 120.0 . .
C2S C1S C3S 120.1(2) . 2_655
C3S C1S H1S 120.0 2_655 .
C6 C7 H7 119.7 . .
C8 C7 C6 120.6(2) . .
C8 C7 H7 119.7 . .
C24 C25 H25A 109.5 . .
C24 C25 H25B 109.5 . .
C24 C25 H25C 109.5 . .
H25A C25 H25B 109.5 . .
H25A C25 H25C 109.5 . .
H25B C25 H25C 109.5 . .
C66 C68 H68A 109.5 . .
C66 C68 H68B 109.5 . .
C66 C68 H68C 109.5 . .
H68A C68 H68B 109.5 . .
H68A C68 H68C 109.5 . .
H68B C68 H68C 109.5 . .
C28 C27 H27A 109.5 . .
C28 C27 H27B 109.5 . .
C28 C27 H27C 109.5 . .
H27A C27 H27B 109.5 . .
H27A C27 H27C 109.5 . .
H27B C27 H27C 109.5 . .
C1S C2S H2S 120.2 . .
C3S C2S C1S 119.6(2) . .
C3S C2S H2S 120.2 . .
C1S C3S H3S 119.8 2_655 .
C2S C3S C1S 120.3(2) . 2_655
C2S C3S H3S 119.8 . .
C7 C8 H8 120.5 . .
C9 C8 C7 119.0(3) . .
C9 C8 H8 120.5 . .
C69 C71 H71A 109.5 . .
C69 C71 H71B 109.5 . .
C69 C71 H71C 109.5 . .
H71A C71 H71B 109.5 . .
H71A C71 H71C 109.5 . .
H71B C71 H71C 109.5 . .
C10 C9 C8 120.9(2) . .
C10 C9 H9 119.6 . .
C8 C9 H9 119.6 . .
C69 C70 H70A 109.5 . .
C69 C70 H70B 109.5 . .
C69 C70 H70C 109.5 . .
H70A C70 H70B 109.5 . .
H70A C70 H70C 109.5 . .
H70B C70 H70C 109.5 . .
C36 C37 H37A 109.5 . .
C36 C37 H37B 109.5 . .
C36 C37 H37C 109.5 . .
H37A C37 H37B 109.5 . .
H37A C37 H37C 109.5 . .
H37B C37 H37C 109.5 . .
C24 C26 H26A 109.5 . .
C24 C26 H26B 109.5 . .
C24 C26 H26C 109.5 . .
H26A C26 H26B 109.5 . .
H26A C26 H26C 109.5 . .
H26B C26 H26C 109.5 . .
C39 C41 H41A 109.5 . .
C39 C41 H41B 109.5 . .
C39 C41 H41C 109.5 . .
H41A C41 H41B 109.5 . .
H41A C41 H41C 109.5 . .
H41B C41 H41C 109.5 . .
C54 C55 H55A 109.5 . .
C54 C55 H55B 109.5 . .
C54 C55 H55C 109.5 . .
H55A C55 H55B 109.5 . .
H55A C55 H55C 109.5 . .
H55B C55 H55C 109.5 . .
C39 C40 H40A 109.5 . .
C39 C40 H40B 109.5 . .
C39 C40 H40C 109.5 . .
H40A C40 H40B 109.5 . .
H40A C40 H40C 109.5 . .
H40B C40 H40C 109.5 . .
C36 C38 H38A 109.5 . .
C36 C38 H38B 109.5 . .
C36 C38 H38C 109.5 . .
H38A C38 H38B 109.5 . .
H38A C38 H38C 109.5 . .
H38B C38 H38C 109.5 . .
C28 C29 H29A 109.5 . .
C28 C29 H29B 109.5 . .
C28 C29 H29C 109.5 . .
H29A C29 H29B 109.5 . .
H29A C29 H29C 109.5 . .
H29B C29 H29C 109.5 . .
C54 C56 H56A 109.5 . .
C54 C56 H56B 109.5 . .
C54 C56 H56C 109.5 . .
H56A C56 H56B 109.5 . .
H56A C56 H56C 109.5 . .
H56B C56 H56C 109.5 . .

loop_
_geom_bond_atom_site_label_1
_geom_bond_atom_site_label_2
_geom_bond_distance
_geom_bond_site_symmetry_2
Mn1 O4 2.0734(14) .
Mn1 O3 2.0997(14) .
Mn1 C5 2.428(2) .
Mn1 C1 1.925(2) .
Mn1 C2 1.923(2) .
Mn1 C3 1.791(2) .
Mn1 C4 1.793(2) .
O4 C5 1.268(2) .
O3 C5 1.271(3) .
O1 C3 1.153(2) .
O2 C4 1.158(2) .
N2 C42 1.400(3) .
N2 C2 1.167(3) .
N1 C12 1.399(3) .
N1 C1 1.169(3) .
C12 C13 1.398(3) .
C12 C17 1.400(3) .
C13 C30 1.503(3) .
C13 C14 1.389(3) .
C46 H46 0.9500 .
C46 C45 1.389(3) .
C46 C47 1.391(3) .
C44 H44 0.9500 .
C44 C45 1.380(3) .
C44 C43 1.394(3) .
C48 C47 1.492(3) .
C48 C53 1.410(3) .
C48 C49 1.403(3) .
C60 C43 1.495(3) .
C60 C61 1.405(3) .
C60 C65 1.405(3) .
C18 C17 1.497(3) .
C18 C19 1.406(3) .
C18 C23 1.406(3) .
C42 C47 1.402(3) .
C42 C43 1.401(3) .
C45 H45 0.9500 .
C17 C16 1.389(3) .
C30 C35 1.401(3) .
C30 C31 1.405(3) .
C19 C20 1.393(3) .
C19 C28 1.520(3) .
C5 C6 1.492(3) .
C51 H51 0.9500 .
C51 C50 1.379(3) .
C51 C52 1.376(3) .
C35 C34 1.400(3) .
C35 C36 1.513(3) .
C23 C22 1.392(3) .
C23 C24 1.523(3) .
C50 H50 0.9500 .
C50 C49 1.396(3) .
C16 H16 0.9500 .
C16 C15 1.386(3) .
C61 C69 1.518(3) .
C61 C62 1.388(3) .
C15 H15 0.9500 .
C15 C14 1.384(3) .
C14 H14 0.9500 .
C57 H57 1.0000 .
C57 C49 1.522(3) .
C57 C59 1.532(3) .
C57 C58 1.526(3) .
C53 C52 1.397(3) .
C53 C54 1.519(3) .
C64 H64 0.9500 .
C64 C65 1.393(3) .
C64 C63 1.377(3) .
C22 H22 0.9500 .
C22 C21 1.382(3) .
C31 C32 1.394(3) .
C31 C39 1.523(3) .
C69 H69 1.0000 .
C69 C71 1.520(3) .
C69 C70 1.523(4) .
C65 C66 1.516(3) .
C21 H21 0.9500 .
C21 C20 1.375(3) .
C66 H66 1.0000 .
C66 C67 1.528(3) .
C66 C68 1.531(3) .
C62 H62 0.9500 .
C62 C63 1.379(3) .
C52 H52 0.9500 .
C6 C11 1.388(3) .
C6 C7 1.391(3) .
C54 H54 1.0000 .
C54 C55 1.516(3) .
C54 C56 1.522(3) .
C20 H20 0.9500 .
C34 H34 0.9500 .
C34 C33 1.377(3) .
C63 H63 0.9500 .
C32 H32 0.9500 .
C32 C33 1.379(3) .
C28 H28 1.0000 .
C28 C27 1.520(3) .
C28 C29 1.535(3) .
C67 H67A 0.9800 .
C67 H67B 0.9800 .
C67 H67C 0.9800 .
C24 H24 1.0000 .
C24 C25 1.526(3) .
C24 C26 1.527(3) .
C33 H33 0.9500 .
C39 H39 1.0000 .
C39 C41 1.526(3) .
C39 C40 1.521(3) .
C59 H59A 0.9800 .
C59 H59B 0.9800 .
C59 H59C 0.9800 .
C36 H36 1.0000 .
C36 C37 1.522(3) .
C36 C38 1.527(3) .
C11 H11 0.9500 .
C11 C10 1.393(3) .
C58 H58A 0.9800 .
C58 H58B 0.9800 .
C58 H58C 0.9800 .
C10 H10 0.9500 .
C10 C9 1.378(4) .
C1S H1S 0.9500 .
C1S C2S 1.375(3) .
C1S C3S 1.379(3) 2_655
C7 H7 0.9500 .
C7 C8 1.388(3) .
C25 H25A 0.9800 .
C25 H25B 0.9800 .
C25 H25C 0.9800 .
C68 H68A 0.9800 .
C68 H68B 0.9800 .
C68 H68C 0.9800 .
C27 H27A 0.9800 .
C27 H27B 0.9800 .
C27 H27C 0.9800 .
C2S H2S 0.9500 .
C2S C3S 1.372(3) .
C3S C1S 1.379(3) 2_655
C3S H3S 0.9500 .
C8 H8 0.9500 .
C8 C9 1.386(4) .
C71 H71A 0.9800 .
C71 H71B 0.9800 .
C71 H71C 0.9800 .
C9 H9 0.9500 .
C70 H70A 0.9800 .
C70 H70B 0.9800 .
C70 H70C 0.9800 .
C37 H37A 0.9800 .
C37 H37B 0.9800 .
C37 H37C 0.9800 .
C26 H26A 0.9800 .
C26 H26B 0.9800 .
C26 H26C 0.9800 .
C41 H41A 0.9800 .
C41 H41B 0.9800 .
C41 H41C 0.9800 .
C55 H55A 0.9800 .
C55 H55B 0.9800 .
C55 H55C 0.9800 .
C40 H40A 0.9800 .
C40 H40B 0.9800 .
C40 H40C 0.9800 .
C38 H38A 0.9800 .
C38 H38B 0.9800 .
C38 H38C 0.9800 .
C29 H29A 0.9800 .
C29 H29B 0.9800 .
C29 H29C 0.9800 .
C56 H56A 0.9800 .
C56 H56B 0.9800 .
C56 H56C 0.9800 .

loop_
_geom_torsion_atom_site_label_1
_geom_torsion_atom_site_label_2
_geom_torsion_atom_site_label_3
_geom_torsion_atom_site_label_4
_geom_torsion
_geom_torsion_site_symmetry_1
_geom_torsion_site_symmetry_4
Mn1 O4 C5 O3 -1.04(19) . .
Mn1 O4 C5 C6 178.38(18) . .
Mn1 O3 C5 O4 1.03(19) . .
Mn1 O3 C5 C6 -178.38(19) . .
O4 C5 C6 C11 176.1(2) . .
O4 C5 C6 C7 -4.5(3) . .
O3 C5 C6 C11 -4.5(3) . .
O3 C5 C6 C7 174.9(2) . .
N2 C42 C47 C46 179.72(18) . .
N2 C42 C47 C48 2.5(3) . .
N2 C42 C43 C44 179.99(18) . .
N2 C42 C43 C60 -1.9(3) . .
N1 C12 C13 C30 -1.0(3) . .
N1 C12 C13 C14 179.47(18) . .
N1 C12 C17 C18 1.2(3) . .
N1 C12 C17 C16 -179.85(18) . .
C12 C13 C30 C35 87.6(3) . .
C12 C13 C30 C31 -95.7(2) . .
C12 C13 C14 C15 0.6(3) . .
C12 C17 C16 C15 0.2(3) . .
C13 C12 C17 C18 -178.77(19) . .
C13 C12 C17 C16 0.2(3) . .
C13 C30 C35 C34 175.33(19) . .
C13 C30 C35 C36 -3.3(3) . .
C13 C30 C31 C32 -175.92(19) . .
C13 C30 C31 C39 5.5(3) . .
C48 C53 C52 C51 -0.6(3) . .
C48 C53 C54 C55 91.3(3) . .
C48 C53 C54 C56 -144.0(2) . .
C60 C61 C69 C71 -105.5(2) . .
C60 C61 C69 C70 129.9(2) . .
C60 C61 C62 C63 -1.7(3) . .
C60 C65 C66 C67 130.5(2) . .
C60 C65 C66 C68 -106.5(2) . .
C18 C17 C16 C15 179.15(19) . .
C18 C19 C20 C21 -0.2(3) . .
C18 C19 C28 C27 -116.1(2) . .
C18 C19 C28 C29 121.3(2) . .
C18 C23 C22 C21 0.8(3) . .
C18 C23 C24 C25 99.0(2) . .
C18 C23 C24 C26 -136.3(2) . .
C45 C46 C47 C48 176.97(19) . .
C45 C46 C47 C42 -0.2(3) . .
C45 C44 C43 C60 -177.37(19) . .
C45 C44 C43 C42 0.8(3) . .
C17 C12 C13 C30 178.91(19) . .
C17 C12 C13 C14 -0.6(3) . .
C17 C18 C19 C20 -176.49(19) . .
C17 C18 C19 C28 3.3(3) . .
C17 C18 C23 C22 176.20(19) . .
C17 C18 C23 C24 -2.5(3) . .
C17 C16 C15 C14 -0.2(3) . .
C30 C13 C14 C15 -178.92(19) . .
C30 C35 C34 C33 0.8(3) . .
C30 C35 C36 C37 112.4(2) . .
C30 C35 C36 C38 -122.4(2) . .
C30 C31 C32 C33 0.4(3) . .
C30 C31 C39 C41 -135.7(2) . .
C30 C31 C39 C40 99.9(3) . .
C19 C18 C17 C12 87.3(2) . .
C19 C18 C17 C16 -91.6(3) . .
C19 C18 C23 C22 -2.4(3) . .
C19 C18 C23 C24 178.93(19) . .
C47 C46 C45 C44 -0.1(3) . .
C47 C48 C53 C52 -178.44(19) . .
C47 C48 C53 C54 2.5(3) . .
C47 C48 C49 C50 179.10(18) . .
C47 C48 C49 C57 -1.0(3) . .
C47 C42 C43 C44 -1.1(3) . .
C47 C42 C43 C60 177.01(19) . .
C5 C6 C11 C10 178.6(2) . .
C5 C6 C7 C8 -177.1(2) . .
C51 C50 C49 C48 -0.7(3) . .
C51 C50 C49 C57 179.3(2) . .
C43 C44 C45 C46 -0.2(3) . .
C43 C60 C61 C69 5.6(3) . .
C43 C60 C61 C62 -173.4(2) . .
C43 C60 C65 C64 174.09(19) . .
C43 C60 C65 C66 -8.2(3) . .
C43 C42 C47 C46 0.8(3) . .
C43 C42 C47 C48 -176.36(19) . .
C35 C30 C31 C32 0.8(3) . .
C35 C30 C31 C39 -177.8(2) . .
C35 C34 C33 C32 0.4(3) . .
C23 C18 C17 C12 -91.3(2) . .
C23 C18 C17 C16 89.7(3) . .
C23 C18 C19 C20 2.1(3) . .
C23 C18 C19 C28 -178.11(19) . .
C23 C22 C21 C20 1.1(3) . .
C50 C51 C52 C53 -0.4(3) . .
C16 C15 C14 C13 -0.2(3) . .
C61 C60 C43 C44 87.8(3) . .
C61 C60 C43 C42 -90.3(2) . .
C61 C60 C65 C64 -2.8(3) . .
C61 C60 C65 C66 174.92(19) . .
C61 C62 C63 C64 -0.9(4) . .
C14 C13 C30 C35 -93.0(2) . .
C14 C13 C30 C31 83.8(3) . .
C53 C48 C47 C46 86.5(3) . .
C53 C48 C47 C42 -96.4(2) . .
C53 C48 C49 C50 -0.3(3) . .
C53 C48 C49 C57 179.64(19) . .
C64 C65 C66 C67 -51.8(3) . .
C64 C65 C66 C68 71.2(3) . .
C22 C23 C24 C25 -79.7(3) . .
C22 C23 C24 C26 45.0(3) . .
C22 C21 C20 C19 -1.4(3) . .
C31 C30 C35 C34 -1.4(3) . .
C31 C30 C35 C36 -180.0(2) . .
C31 C32 C33 C34 -1.0(3) . .
C69 C61 C62 C63 179.3(2) . .
C65 C60 C43 C44 -89.2(2) . .
C65 C60 C43 C42 92.8(3) . .
C65 C60 C61 C69 -177.5(2) . .
C65 C60 C61 C62 3.5(3) . .
C65 C64 C63 C62 1.6(4) . .
C62 C61 C69 C71 73.5(3) . .
C62 C61 C69 C70 -51.1(3) . .
C52 C51 C50 C49 1.1(3) . .
C52 C53 C54 C55 -87.8(3) . .
C52 C53 C54 C56 36.9(3) . .
C6 C11 C10 C9 -1.4(4) . .
C6 C7 C8 C9 -1.6(4) . .
C54 C53 C52 C51 178.5(2) . .
C20 C19 C28 C27 63.7(3) . .
C20 C19 C28 C29 -58.9(3) . .
C34 C35 C36 C37 -66.2(3) . .
C34 C35 C36 C38 59.0(3) . .
C63 C64 C65 C60 0.2(3) . .
C63 C64 C65 C66 -177.6(2) . .
C32 C31 C39 C41 45.8(3) . .
C32 C31 C39 C40 -78.6(3) . .
C28 C19 C20 C21 -180.0(2) . .
C24 C23 C22 C21 179.5(2) . .
C49 C48 C47 C46 -92.9(2) . .
C49 C48 C47 C42 84.2(2) . .
C49 C48 C53 C52 0.9(3) . .
C49 C48 C53 C54 -178.14(19) . .
C39 C31 C32 C33 179.0(2) . .
C59 C57 C49 C48 123.6(2) . .
C59 C57 C49 C50 -56.5(3) . .
C36 C35 C34 C33 179.4(2) . .
C11 C6 C7 C8 2.3(4) . .
C11 C10 C9 C8 2.1(4) . .
C58 C57 C49 C48 -112.6(2) . .
C58 C57 C49 C50 67.4(3) . .
C1S C2S C3S C1S -0.3(4) . 2_655
C7 C6 C11 C10 -0.8(4) . .
C7 C8 C9 C10 -0.6(4) . .
C3S C1S C2S C3S 0.4(4) 2_655 .
